data_2204724
loop_
_publ_author_name
'Rompel, Annette'
'Bond, Andrew D.'
'McKenzie, Christine J.'

_publ_section_title
;
 Bis(2,2':6',2''-terpyridyl-\k^3^<i>N</i>)manganese(II) dinitrate
 dihydrate
;
_journal_issue 12
_journal_name_full 'Acta Crystallographica Section E'
_journal_page_first m1759
_journal_page_last m1760
_journal_paper_doi 10.1107/S1600536804027643
_journal_volume 60
_journal_year 2004
_chemical_formula_iupac '[Mn (C15 H11 N3)2] (N O3)2, 2H2 O'
_chemical_formula_moiety 'C30 H22 Mn N6 2+, 2N O3 -, 2H2 O'
_chemical_formula_sum 'C30 H26 Mn N8 O8'
_chemical_formula_weight 681.53
_chemical_name_systematic
;
Bis(2,2':6',2''-terpyridyl-\k^3^N)manganese(II) bis(nitrate) dihydrate
;
_space_group_IT_number 88
_symmetry_cell_setting tetragonal
_symmetry_space_group_name_Hall '-I 4ad'
_symmetry_space_group_name_H-M 'I 41/a :2'
_atom_sites_solution_hydrogens geom
_atom_sites_solution_primary direct
_atom_sites_solution_secondary difmap
_cell_angle_alpha 90.00
_cell_angle_beta 90.00
_cell_angle_gamma 90.00
_cell_formula_units_Z 8
_cell_length_a 12.35710(10)
_cell_length_b 12.35710(10)
_cell_length_c 38.6211(6)
_cell_measurement_reflns_used 9582
_cell_measurement_temperature 180(2)
_cell_measurement_theta_max 25.98
_cell_measurement_theta_min 2.56
_cell_volume 5897.36(11)
_computing_cell_refinement 'SAINT (Bruker, 2003)'
_computing_data_collection 'APEX2 (Bruker-Nonius, 2004)'
_computing_data_reduction SAINT
_computing_molecular_graphics SHELXTL
_computing_publication_material SHELXTL
_computing_structure_refinement SHELXTL
_computing_structure_solution 'SHELXTL (Sheldrick, 2000)'
_diffrn_ambient_temperature 180(2)
_diffrn_measured_fraction_theta_full 0.997
_diffrn_measured_fraction_theta_max 0.997
_diffrn_measurement_device_type 'Bruker--Nonius X8APEX-II CCD'
_diffrn_measurement_method 'thin-slice \w and \f'
_diffrn_radiation_monochromator graphite
_diffrn_radiation_source 'fine-focus sealed tube'
_diffrn_radiation_type MoK\a
_diffrn_radiation_wavelength 0.71073
_diffrn_reflns_av_R_equivalents 0.0462
_diffrn_reflns_av_sigmaI/netI 0.0246
_diffrn_reflns_limit_h_max 15
_diffrn_reflns_limit_h_min -15
_diffrn_reflns_limit_k_max 15
_diffrn_reflns_limit_k_min -15
_diffrn_reflns_limit_l_max 48
_diffrn_reflns_limit_l_min -48
_diffrn_reflns_number 51440
_diffrn_reflns_theta_full 26.37
_diffrn_reflns_theta_max 26.37
_diffrn_reflns_theta_min 3.72
_diffrn_standards_number 0
_exptl_absorpt_coefficient_mu 0.515
_exptl_absorpt_correction_T_max 0.941
_exptl_absorpt_correction_T_min 0.837
_exptl_absorpt_correction_type multi-scan
_exptl_absorpt_process_details '(SADABS; Sheldrick, 2003)'
_exptl_crystal_colour orange
_exptl_crystal_density_diffrn 1.535
_exptl_crystal_density_method 'not measured'
_exptl_crystal_description block
_exptl_crystal_F_000 2808
_exptl_crystal_size_max 0.20
_exptl_crystal_size_mid 0.20
_exptl_crystal_size_min 0.12
_refine_diff_density_max 1.135
_refine_diff_density_min -0.444
_refine_ls_extinction_method none
_refine_ls_goodness_of_fit_ref 1.033
_refine_ls_hydrogen_treatment mixed
_refine_ls_matrix_type full
_refine_ls_number_parameters 221
_refine_ls_number_reflns 3027
_refine_ls_number_restraints 3
_refine_ls_restrained_S_all 1.033
_refine_ls_R_factor_all 0.0703
_refine_ls_R_factor_gt 0.0495
_refine_ls_shift/su_max 0.000
_refine_ls_shift/su_mean 0.000
_refine_ls_structure_factor_coef Fsqd
_refine_ls_weighting_details 'calc w = 1/[\s^2^(Fo^2^)+(0.0805P)^2^+14.4081P] where P = (Fo^2^+2Fc^2^)/3'
_refine_ls_weighting_scheme calc
_refine_ls_wR_factor_gt 0.1398
_refine_ls_wR_factor_ref 0.1528
_reflns_number_gt 2265
_reflns_number_total 3027
_reflns_threshold_expression I>2\s(I)
_cod_data_source_file kp6011.cif
_cod_data_source_block I
_cod_original_sg_symbol_H-M 'I 41/a'
_cod_database_code 2204724
_cod_database_fobs_code 2204724

loop_
_symmetry_equiv_pos_as_xyz
'x, y, z'
'-y+3/4, x+1/4, z+1/4'
'-x+1/2, -y, z+1/2'
'y+3/4, -x+3/4, z+3/4'
'x+1/2, y+1/2, z+1/2'
'-y+5/4, x+3/4, z+3/4'
'-x+1, -y+1/2, z+1'
'y+5/4, -x+5/4, z+5/4'
'-x, -y, -z'
'y-3/4, -x-1/4, -z-1/4'
'x-1/2, y, -z-1/2'
'-y-3/4, x-3/4, -z-3/4'
'-x+1/2, -y+1/2, -z+1/2'
'y-1/4, -x+1/4, -z+1/4'
'x, y+1/2, -z'
'-y-1/4, x-1/4, -z-1/4'

loop_
_atom_site_label
_atom_site_fract_x
_atom_site_fract_y
_atom_site_fract_z
_atom_site_U_iso_or_equiv
_atom_site_adp_type
_atom_site_calc_flag
_atom_site_refinement_flags
_atom_site_occupancy
_atom_site_type_symbol
Mn1 0.0000 0.2500 0.379243(14) 0.0208(2) Uani d S 1 Mn
N1 0.06334(18) 0.08878(18) 0.39652(6) 0.0248(5) Uani d . 1 N
N2 0.0000 0.2500 0.43597(8) 0.0244(7) Uani d S 1 N
N3 0.16025(17) 0.31542(17) 0.36176(6) 0.0223(5) Uani d . 1 N
N4 0.0000 0.2500 0.32240(8) 0.0223(7) Uani d S 1 N
C1 0.0958(2) 0.0109(2) 0.37494(8) 0.0299(6) Uani d . 1 C
H1A 0.0899 0.0235 0.3507 0.036 Uiso calc R 1 H
C2 0.1373(2) -0.0866(2) 0.38588(9) 0.0361(7) Uani d . 1 C
H2A 0.1587 -0.1403 0.3697 0.043 Uiso calc R 1 H
C3 0.1470(3) -0.1042(3) 0.42109(9) 0.0403(8) Uani d . 1 C
H3A 0.1753 -0.1706 0.4296 0.048 Uiso calc R 1 H
C4 0.1149(2) -0.0237(3) 0.44385(9) 0.0360(7) Uani d . 1 C
H4A 0.1219 -0.0339 0.4681 0.043 Uiso calc R 1 H
C5 0.0724(2) 0.0718(2) 0.43088(7) 0.0262(6) Uani d . 1 C
C6 0.0344(2) 0.1621(2) 0.45312(7) 0.0278(6) Uani d . 1 C
C7 0.0337(2) 0.1595(3) 0.48914(8) 0.0352(7) Uani d . 1 C
H7A 0.0561 0.0965 0.5013 0.042 Uiso calc R 1 H
C8 0.0000 0.2500 0.50682(11) 0.0390(11) Uani d S 1 C
H8A 0.0000 0.2500 0.5314 0.047 Uiso calc SR 1 H
C9 0.2370(2) 0.3492(2) 0.38368(8) 0.0272(6) Uani d . 1 C
H9A 0.2227 0.3480 0.4078 0.033 Uiso calc R 1 H
C10 0.3373(2) 0.3861(2) 0.37217(8) 0.0321(7) Uani d . 1 C
H10A 0.3908 0.4094 0.3882 0.038 Uiso calc R 1 H
C11 0.3572(2) 0.3882(3) 0.33719(8) 0.0345(7) Uani d . 1 C
H11A 0.4251 0.4128 0.3287 0.041 Uiso calc R 1 H
C12 0.2778(2) 0.3543(2) 0.31432(8) 0.0317(7) Uani d . 1 C
H12A 0.2902 0.3556 0.2900 0.038 Uiso calc R 1 H
C13 0.1795(2) 0.3185(2) 0.32755(7) 0.0240(6) Uani d . 1 C
C14 0.0880(2) 0.2831(2) 0.30509(7) 0.0231(6) Uani d . 1 C
C15 0.0905(2) 0.2843(2) 0.26922(7) 0.0301(6) Uani d . 1 C
H15A 0.1531 0.3082 0.2572 0.036 Uiso calc R 1 H
C16 0.0000 0.2500 0.25137(11) 0.0319(9) Uani d S 1 C
H16A 0.0000 0.2500 0.2268 0.038 Uiso calc SR 1 H
N5 0.1747(2) -0.0059(2) 0.28524(7) 0.0409(7) Uani d . 1 N
O51 0.2145(3) -0.0770(3) 0.30446(8) 0.0793(10) Uani d . 1 O
O52 0.2292(3) 0.0348(3) 0.26307(10) 0.0866(11) Uani d . 1 O
O53 0.07623(19) 0.0077(2) 0.28661(6) 0.0457(6) Uani d . 1 O
O1W 0.2600(2) 0.2881(2) 0.46685(6) 0.0458(6) Uani d D 1 O
H1W 0.266(3) 0.250(2) 0.4849(6) 0.069 Uiso d D 1 H
H2W 0.259(4) 0.3539(10) 0.4728(9) 0.069 Uiso d D 1 H

loop_
_atom_site_aniso_label
_atom_site_aniso_U_11
_atom_site_aniso_U_22
_atom_site_aniso_U_33
_atom_site_aniso_U_12
_atom_site_aniso_U_13
_atom_site_aniso_U_23
Mn1 0.0175(3) 0.0179(3) 0.0269(3) 0.0004(2) 0.000 0.000
N1 0.0174(11) 0.0208(12) 0.0364(13) -0.0005(9) -0.0004(9) 0.0035(9)
N2 0.0183(16) 0.0273(18) 0.0276(16) -0.0027(13) 0.000 0.000
N3 0.0174(11) 0.0164(11) 0.0329(12) -0.0005(9) 0.0002(9) 0.0011(9)
N4 0.0201(16) 0.0202(16) 0.0265(15) 0.0014(13) 0.000 0.000
C1 0.0242(15) 0.0234(15) 0.0419(16) 0.0002(12) 0.0028(12) -0.0010(12)
C2 0.0272(16) 0.0227(16) 0.0583(19) 0.0036(12) 0.0044(14) 0.0007(14)
C3 0.0275(17) 0.0263(17) 0.067(2) 0.0063(13) 0.0034(15) 0.0139(15)
C4 0.0270(16) 0.0350(18) 0.0460(18) 0.0024(13) 0.0002(13) 0.0162(14)
C5 0.0166(13) 0.0241(15) 0.0379(15) -0.0029(11) -0.0004(11) 0.0062(11)
C6 0.0171(14) 0.0336(16) 0.0326(14) -0.0049(12) -0.0012(11) 0.0051(12)
C7 0.0298(17) 0.0408(19) 0.0350(16) -0.0073(14) -0.0021(12) 0.0088(13)
C8 0.036(3) 0.054(3) 0.027(2) -0.012(2) 0.000 0.000
C9 0.0246(15) 0.0193(14) 0.0375(15) 0.0011(11) -0.0038(11) -0.0007(11)
C10 0.0202(15) 0.0268(16) 0.0493(18) -0.0035(12) -0.0066(12) -0.0017(13)
C11 0.0201(15) 0.0315(17) 0.0517(18) -0.0059(13) 0.0028(13) 0.0006(14)
C12 0.0245(15) 0.0302(16) 0.0403(16) -0.0031(12) 0.0060(12) 0.0012(12)
C13 0.0203(14) 0.0166(13) 0.0350(15) 0.0014(11) 0.0012(11) 0.0005(10)
C14 0.0184(13) 0.0183(13) 0.0327(14) 0.0009(10) 0.0023(11) -0.0004(10)
C15 0.0278(16) 0.0298(16) 0.0327(15) 0.0002(12) 0.0042(12) 0.0031(12)
C16 0.037(2) 0.030(2) 0.029(2) 0.0003(18) 0.000 0.000
N5 0.0387(16) 0.0520(18) 0.0319(14) 0.0063(13) 0.0028(12) 0.0005(12)
O51 0.071(2) 0.091(2) 0.075(2) 0.0145(18) -0.0122(17) 0.0167(18)
O52 0.061(2) 0.100(3) 0.099(2) 0.0039(17) 0.0312(18) 0.046(2)
O53 0.0311(13) 0.0555(16) 0.0505(14) -0.0007(11) 0.0015(10) 0.0013(11)
O1W 0.0541(15) 0.0428(14) 0.0406(13) -0.0021(12) -0.0052(11) -0.0009(10)

loop_
_atom_type_symbol
_atom_type_description
_atom_type_scat_dispersion_real
_atom_type_scat_dispersion_imag
_atom_type_scat_source
C C 0.0033 0.0016 'International Tables Vol C Tables 4.2.6.8 and 6.1.1.4'
H H 0.0000 0.0000 'International Tables Vol C Tables 4.2.6.8 and 6.1.1.4'
Mn Mn 0.3368 0.7283 'International Tables Vol C Tables 4.2.6.8 and 6.1.1.4'
N N 0.0061 0.0033 'International Tables Vol C Tables 4.2.6.8 and 6.1.1.4'
O O 0.0106 0.0060 'International Tables Vol C Tables 4.2.6.8 and 6.1.1.4'

loop_
_geom_angle_atom_site_label_1
_geom_angle_atom_site_label_2
_geom_angle_atom_site_label_3
_geom_angle_site_symmetry_1
_geom_angle_site_symmetry_3
_geom_angle
N2 Mn1 N4 . . 180.0
N2 Mn1 N1 . . 72.69(6)
N4 Mn1 N1 . . 107.31(6)
N2 Mn1 N1 . 7_454 72.69(6)
N4 Mn1 N1 . 7_454 107.31(6)
N1 Mn1 N1 . 7_454 145.37(12)
N2 Mn1 N3 . 7_454 107.52(6)
N4 Mn1 N3 . 7_454 72.48(6)
N1 Mn1 N3 . 7_454 94.45(8)
N1 Mn1 N3 7_454 7_454 95.83(7)
N2 Mn1 N3 . . 107.52(6)
N4 Mn1 N3 . . 72.48(6)
N1 Mn1 N3 . . 95.84(7)
N1 Mn1 N3 7_454 . 94.45(8)
N3 Mn1 N3 7_454 . 144.96(12)
C1 N1 C5 . . 118.5(2)
C1 N1 Mn1 . . 124.02(19)
C5 N1 Mn1 . . 117.40(18)
C6 N2 C6 7_454 . 120.8(3)
C6 N2 Mn1 7_454 . 119.59(17)
C6 N2 Mn1 . . 119.59(17)
C9 N3 C13 . . 119.2(2)
C9 N3 Mn1 . . 123.22(19)
C13 N3 Mn1 . . 117.55(17)
C14 N4 C14 . 7_454 120.2(3)
C14 N4 Mn1 . . 119.92(16)
C14 N4 Mn1 7_454 . 119.93(16)
N1 C1 C2 . . 123.5(3)
N1 C1 H1A . . 118.3
C2 C1 H1A . . 118.3
C1 C2 C3 . . 118.2(3)
C1 C2 H2A . . 120.9
C3 C2 H2A . . 120.9
C2 C3 C4 . . 119.1(3)
C2 C3 H3A . . 120.5
C4 C3 H3A . . 120.5
C5 C4 C3 . . 119.4(3)
C5 C4 H4A . . 120.3
C3 C4 H4A . . 120.3
N1 C5 C4 . . 121.3(3)
N1 C5 C6 . . 115.2(2)
C4 C5 C6 . . 123.4(3)
N2 C6 C7 . . 120.7(3)
N2 C6 C5 . . 115.0(2)
C7 C6 C5 . . 124.3(3)
C8 C7 C6 . . 118.7(3)
C8 C7 H7A . . 120.7
C6 C7 H7A . . 120.7
C7 C8 C7 7_454 . 120.4(4)
C7 C8 H8A 7_454 . 119.8
C7 C8 H8A . . 119.8
N3 C9 C10 . . 122.0(3)
N3 C9 H9A . . 119.0
C10 C9 H9A . . 119.0
C11 C10 C9 . . 118.6(3)
C11 C10 H10A . . 120.7
C9 C10 H10A . . 120.7
C10 C11 C12 . . 119.7(3)
C10 C11 H11A . . 120.2
C12 C11 H11A . . 120.2
C11 C12 C13 . . 118.7(3)
C11 C12 H12A . . 120.6
C13 C12 H12A . . 120.6
N3 C13 C12 . . 121.7(3)
N3 C13 C14 . . 115.5(2)
C12 C13 C14 . . 122.9(3)
N4 C14 C15 . . 121.4(3)
N4 C14 C13 . . 114.5(2)
C15 C14 C13 . . 124.1(2)
C16 C15 C14 . . 118.5(3)
C16 C15 H15A . . 120.7
C14 C15 H15A . . 120.7
C15 C16 C15 . 7_454 120.0(4)
C15 C16 H16A . . 120.0
C15 C16 H16A 7_454 . 120.0
O52 N5 O53 . . 122.0(3)
O52 N5 O51 . . 119.8(3)
O53 N5 O51 . . 117.4(3)
H1W O1W H2W . . 107.9(17)

loop_
_geom_bond_atom_site_label_1
_geom_bond_atom_site_label_2
_geom_bond_site_symmetry_2
_geom_bond_distance
Mn1 N2 . 2.191(3)
Mn1 N4 . 2.195(3)
Mn1 N1 . 2.242(2)
Mn1 N1 7_454 2.242(2)
Mn1 N3 7_454 2.243(2)
Mn1 N3 . 2.243(2)
N1 C1 . 1.334(4)
N1 C5 . 1.348(4)
N2 C6 7_454 1.341(3)
N2 C6 . 1.341(3)
N3 C9 . 1.339(4)
N3 C13 . 1.343(4)
N4 C14 . 1.340(3)
N4 C14 7_454 1.340(3)
C1 C2 . 1.376(4)
C1 H1A . 0.950
C2 C3 . 1.383(5)
C2 H2A . 0.950
C3 C4 . 1.386(5)
C3 H3A . 0.950
C4 C5 . 1.385(4)
C4 H4A . 0.950
C5 C6 . 1.485(4)
C6 C7 . 1.392(4)
C7 C8 . 1.375(4)
C7 H7A . 0.950
C8 C7 7_454 1.375(4)
C8 H8A . 0.950
C9 C10 . 1.393(4)
C9 H9A . 0.950
C10 C11 . 1.373(4)
C10 H10A . 0.950
C11 C12 . 1.385(4)
C11 H11A . 0.950
C12 C13 . 1.390(4)
C12 H12A . 0.950
C13 C14 . 1.491(4)
C14 C15 . 1.386(4)
C15 C16 . 1.380(4)
C15 H15A . 0.950
C16 C15 7_454 1.380(4)
C16 H16A . 0.950
N5 O52 . 1.200(4)
N5 O53 . 1.229(3)
N5 O51 . 1.251(4)
O1W H1W . 0.850(10)
O1W H2W . 0.840(10)

loop_
_geom_hbond_atom_site_label_D
_geom_hbond_atom_site_label_H
_geom_hbond_atom_site_label_A
_geom_hbond_site_symmetry_A
_geom_hbond_distance_DH
_geom_hbond_distance_HA
_geom_hbond_distance_DA
_geom_hbond_angle_DHA
_geom_hbond_publ_flag
O1W H2W O52 10_666 0.850(10) 2.157(13) 2.994(4) 171(4) no
O1W H1W O53 8_444 0.840(10) 2.212(14) 3.042(3) 169(4) no

loop_
_geom_torsion_atom_site_label_1
_geom_torsion_atom_site_label_2
_geom_torsion_atom_site_label_3
_geom_torsion_atom_site_label_4
_geom_torsion_site_symmetry_1
_geom_torsion_site_symmetry_4
_geom_torsion
N2 Mn1 N1 C1 . . -178.9(2)
N4 Mn1 N1 C1 . . 1.1(2)
N1 Mn1 N1 C1 7_454 . -178.9(2)
N3 Mn1 N1 C1 7_454 . 74.1(2)
N3 Mn1 N1 C1 . . -72.3(2)
N2 Mn1 N1 C5 . . -1.34(17)
N4 Mn1 N1 C5 . . 178.66(17)
N1 Mn1 N1 C5 7_454 . -1.33(17)
N3 Mn1 N1 C5 7_454 . -108.32(19)
N3 Mn1 N1 C5 . . 105.23(19)
N1 Mn1 N2 C6 . 7_454 179.96(14)
N1 Mn1 N2 C6 7_454 7_454 -0.04(14)
N3 Mn1 N2 C6 7_454 7_454 -90.80(14)
N3 Mn1 N2 C6 . 7_454 89.20(14)
N1 Mn1 N2 C6 . . -0.04(14)
N1 Mn1 N2 C6 7_454 . 179.96(14)
N3 Mn1 N2 C6 7_454 . 89.20(14)
N3 Mn1 N2 C6 . . -90.80(14)
N2 Mn1 N3 C9 . . -1.4(2)
N4 Mn1 N3 C9 . . 178.6(2)
N1 Mn1 N3 C9 . . -75.1(2)
N1 Mn1 N3 C9 7_454 . 71.8(2)
N3 Mn1 N3 C9 7_454 . 178.6(2)
N2 Mn1 N3 C13 . . 177.35(17)
N4 Mn1 N3 C13 . . -2.65(17)
N1 Mn1 N3 C13 . . 103.70(19)
N1 Mn1 N3 C13 7_454 . -109.41(19)
N3 Mn1 N3 C13 7_454 . -2.65(17)
N1 Mn1 N4 C14 . . -89.15(14)
N1 Mn1 N4 C14 7_454 . 90.85(14)
N3 Mn1 N4 C14 7_454 . -178.39(14)
N3 Mn1 N4 C14 . . 1.61(14)
N1 Mn1 N4 C14 . 7_454 90.85(14)
N1 Mn1 N4 C14 7_454 7_454 -89.15(14)
N3 Mn1 N4 C14 7_454 7_454 1.61(14)
N3 Mn1 N4 C14 . 7_454 -178.39(14)
C5 N1 C1 C2 . . 0.6(4)
Mn1 N1 C1 C2 . . 178.1(2)
N1 C1 C2 C3 . . -0.8(5)
C1 C2 C3 C4 . . 0.0(5)
C2 C3 C4 C5 . . 0.9(5)
C1 N1 C5 C4 . . 0.3(4)
Mn1 N1 C5 C4 . . -177.4(2)
C1 N1 C5 C6 . . -179.9(2)
Mn1 N1 C5 C6 . . 2.4(3)
C3 C4 C5 N1 . . -1.1(4)
C3 C4 C5 C6 . . 179.2(3)
C6 N2 C6 C7 7_454 . 0.97(19)
Mn1 N2 C6 C7 . . -179.03(19)
C6 N2 C6 C5 7_454 . -178.7(3)
Mn1 N2 C6 C5 . . 1.3(3)
N1 C5 C6 N2 . . -2.4(3)
C4 C5 C6 N2 . . 177.4(2)
N1 C5 C6 C7 . . 177.9(3)
C4 C5 C6 C7 . . -2.3(4)
N2 C6 C7 C8 . . -1.9(4)
C5 C6 C7 C8 . . 177.8(2)
C6 C7 C8 C7 . 7_454 0.93(18)
C13 N3 C9 C10 . . -0.9(4)
Mn1 N3 C9 C10 . . 177.8(2)
N3 C9 C10 C11 . . 0.3(4)
C9 C10 C11 C12 . . 0.3(5)
C10 C11 C12 C13 . . -0.2(4)
C9 N3 C13 C12 . . 1.0(4)
Mn1 N3 C13 C12 . . -177.9(2)
C9 N3 C13 C14 . . -177.9(2)
Mn1 N3 C13 C14 . . 3.3(3)
C11 C12 C13 N3 . . -0.4(4)
C11 C12 C13 C14 . . 178.4(3)
C14 N4 C14 C15 7_454 . 0.15(19)
Mn1 N4 C14 C15 . . -179.85(19)
C14 N4 C14 C13 7_454 . 179.5(2)
Mn1 N4 C14 C13 . . -0.5(2)
N3 C13 C14 N4 . . -1.9(3)
C12 C13 C14 N4 . . 179.3(2)
N3 C13 C14 C15 . . 177.5(3)
C12 C13 C14 C15 . . -1.4(4)
N4 C14 C15 C16 . . -0.3(4)
C13 C14 C15 C16 . . -179.6(2)
C14 C15 C16 C15 . 7_454 0.14(18)
